data_4324714
loop_
_publ_author_name
'Fubin Han'
'Qiaoqiao Teng'
'Yong Zhang'
'Yaorong Wang'
'Qi Shen'

_publ_contact_author_email qshen@suda.edu.cn
_publ_contact_author_fax 86-512-65880305
_publ_contact_author_name 'Dr. Qi Shen'
_publ_contact_author_phone 86-512-65880306
_publ_section_title
;
 Influence of Schiff Base and Lanthanide Metals on the Synthesis,
 Stability, and Reactivity of Monoamido Lanthanide Complexes Bearing Two
 Schiff Bases
;
_journal_name_full 'Inorganic Chemistry'
_journal_page_first 2634
_journal_page_last 2643
_journal_paper_doi 10.1021/ic102529d
_journal_volume 50
_journal_year 2011
_chemical_formula_moiety 'C54 H72 La N5 O2 Si2, 0.5(C4 H8 O)'
_chemical_formula_sum 'C56 H76 La N5 O2.5 Si2'
_chemical_formula_weight 1054.31
_chemical_name_systematic
; 
 ? 
;
_space_group_IT_number 14
_symmetry_cell_setting monoclinic
_symmetry_Int_Tables_number 14
_symmetry_space_group_name_Hall '-P 2ybc'
_symmetry_space_group_name_H-M 'P 1 21/c 1'
_atom_sites_solution_hydrogens geom
_atom_sites_solution_primary direct
_atom_sites_solution_secondary difmap
_audit_creation_method SHELXL-97
_cell_angle_alpha 90.00
_cell_angle_beta 103.522(5)
_cell_angle_gamma 90.00
_cell_formula_units_Z 4
_cell_length_a 13.429(2)
_cell_length_b 24.942(4)
_cell_length_c 17.499(3)
_cell_measurement_reflns_used 19089
_cell_measurement_temperature 223(2)
_cell_measurement_theta_max 27.5
_cell_measurement_theta_min 3.0
_cell_volume 5698.8(16)
_computing_cell_refinement CrystalClear
_computing_data_collection CrystalClear
_computing_data_reduction CrystalStructure
_computing_structure_refinement 'SHELXL-97 (Sheldrick, 1997)'
_computing_structure_solution 'SHELXS-97 (Sheldrick, 1990)'
_diffrn_ambient_temperature 223(2)
_diffrn_detector_area_resol_mean 14.63
_diffrn_measured_fraction_theta_full 0.997
_diffrn_measured_fraction_theta_max 0.997
_diffrn_measurement_device_type 'Rigaku Saturn'
_diffrn_measurement_method \w
_diffrn_radiation_monochromator graphite
_diffrn_radiation_source 'fine-focus sealed tube'
_diffrn_radiation_type MoK\a
_diffrn_radiation_wavelength 0.71075
_diffrn_reflns_av_R_equivalents 0.1244
_diffrn_reflns_av_sigmaI/netI 0.1683
_diffrn_reflns_limit_h_max 16
_diffrn_reflns_limit_h_min -15
_diffrn_reflns_limit_k_max 27
_diffrn_reflns_limit_k_min -30
_diffrn_reflns_limit_l_max 15
_diffrn_reflns_limit_l_min -21
_diffrn_reflns_number 28858
_diffrn_reflns_theta_full 25.50
_diffrn_reflns_theta_max 25.50
_diffrn_reflns_theta_min 3.00
_exptl_absorpt_coefficient_mu 0.835
_exptl_absorpt_correction_T_max 0.936
_exptl_absorpt_correction_T_min 0.499
_exptl_absorpt_correction_type multi-scan
_exptl_absorpt_process_details 'Jacobson, R. (1998) Private communication'
_exptl_crystal_colour yellow
_exptl_crystal_density_diffrn 1.229
_exptl_crystal_description prism
_exptl_crystal_F_000 2208
_exptl_crystal_size_max 0.60
_exptl_crystal_size_mid 0.15
_exptl_crystal_size_min 0.08
_refine_diff_density_max 2.051
_refine_diff_density_min -1.091
_refine_diff_density_rms 0.153
_refine_ls_extinction_method none
_refine_ls_goodness_of_fit_ref 1.092
_refine_ls_hydrogen_treatment constr
_refine_ls_matrix_type full
_refine_ls_number_parameters 612
_refine_ls_number_reflns 10588
_refine_ls_number_restraints 5
_refine_ls_restrained_S_all 1.093
_refine_ls_R_factor_all 0.2076
_refine_ls_R_factor_gt 0.1277
_refine_ls_shift/su_max 0.001
_refine_ls_shift/su_mean 0.000
_refine_ls_structure_factor_coef Fsqd
_refine_ls_weighting_details 'calc w=1/[\s^2^(Fo^2^)+(0.1494P)^2^+13.9916P] where P=(Fo^2^+2Fc^2^)/3'
_refine_ls_weighting_scheme calc
_refine_ls_wR_factor_gt 0.2828
_refine_ls_wR_factor_ref 0.3399
_reflns_number_gt 5740
_reflns_number_total 10588
_reflns_threshold_expression >2sigma(I)
_cod_data_source_file ic102529d_si_001_03.cif
_cod_data_source_block complex3
_cod_original_cell_volume 5698.3(15)
_cod_original_sg_symbol_H-M 'P 21/c'
_cod_original_formula_sum 'C56 H76 La N5 O2.50 Si2'
_cod_database_code 4324714

loop_
_symmetry_equiv_pos_as_xyz
'x, y, z'
'-x, y+1/2, -z+1/2'
'-x, -y, -z'
'x, -y-1/2, z-1/2'

loop_
_atom_site_label
_atom_site_type_symbol
_atom_site_fract_x
_atom_site_fract_y
_atom_site_fract_z
_atom_site_U_iso_or_equiv
_atom_site_adp_type
_atom_site_occupancy
_atom_site_symmetry_multiplicity
_atom_site_calc_flag
_atom_site_refinement_flags
La1 La 0.91520(6) 0.69411(3) 0.79574(4) 0.0407(3) Uani 1 1 d .
Si1 Si 0.7559(3) 0.57474(15) 0.7569(2) 0.0544(10) Uani 1 1 d .
Si2 Si 0.9564(3) 0.56586(15) 0.7103(3) 0.0565(11) Uani 1 1 d .
O1 O 1.0919(7) 0.7020(3) 0.8232(5) 0.046(2) Uani 1 1 d .
O2 O 0.7707(6) 0.7457(3) 0.7987(5) 0.045(2) Uani 1 1 d .
N1 N 0.9692(8) 0.7864(4) 0.7468(6) 0.042(2) Uani 1 1 d .
N2 N 0.8476(8) 0.7231(4) 0.6405(6) 0.047(3) Uani 1 1 d .
N3 N 0.9485(8) 0.7582(4) 0.9180(6) 0.042(2) Uani 1 1 d .
N4 N 0.9730(9) 0.6520(4) 0.9460(7) 0.051(3) Uani 1 1 d .
N5 N 0.8702(8) 0.6012(4) 0.7483(6) 0.049(3) Uani 1 1 d .
C1 C 1.1650(10) 0.7376(5) 0.8494(7) 0.043(3) Uani 1 1 d .
C2 C 1.2614(9) 0.7251(5) 0.8932(7) 0.040(3) Uani 1 1 d .
C3 C 1.3274(10) 0.7664(5) 0.9305(8) 0.050(3) Uani 1 1 d .
H3 H 1.3924 0.7570 0.9610 0.060 Uiso 1 1 calc R
C4 C 1.3005(11) 0.8201(5) 0.9239(7) 0.046(3) Uani 1 1 d .
C5 C 1.2105(11) 0.8340(5) 0.8750(8) 0.053(4) Uani 1 1 d .
H5 H 1.1935 0.8704 0.8670 0.063 Uiso 1 1 calc R
C6 C 1.1418(10) 0.7947(5) 0.8358(8) 0.045(3) Uani 1 1 d .
C7 C 1.0506(10) 0.8132(5) 0.7787(7) 0.045(3) Uani 1 1 d .
H7 H 1.0513 0.8493 0.7632 0.054 Uiso 1 1 calc R
C8 C 0.8971(10) 0.8114(5) 0.6855(7) 0.045(3) Uani 1 1 d .
C9 C 0.8779(10) 0.8648(6) 0.6769(8) 0.051(3) Uani 1 1 d .
H9 H 0.9118 0.8882 0.7167 0.062 Uiso 1 1 calc R
C10 C 0.8083(11) 0.8870(6) 0.6101(10) 0.066(4) Uani 1 1 d .
H10 H 0.7966 0.9242 0.6062 0.079 Uiso 1 1 calc R
C11 C 0.7592(10) 0.8534(6) 0.5520(8) 0.054(4) Uani 1 1 d .
H11 H 0.7154 0.8674 0.5064 0.065 Uiso 1 1 calc R
C12 C 0.7743(9) 0.7979(5) 0.5607(8) 0.045(3) Uani 1 1 d .
C13 C 0.7200(11) 0.7609(7) 0.5015(9) 0.058(4) Uani 1 1 d .
H13 H 0.6770 0.7737 0.4549 0.070 Uiso 1 1 calc R
C14 C 0.7319(10) 0.7087(7) 0.5143(8) 0.058(4) Uani 1 1 d .
H14 H 0.6996 0.6842 0.4756 0.069 Uiso 1 1 calc R
C15 C 0.7938(9) 0.6900(5) 0.5867(8) 0.047(3) Uani 1 1 d .
H15 H 0.7969 0.6529 0.5968 0.057 Uiso 1 1 calc R
C16 C 0.8401(9) 0.7770(5) 0.6274(7) 0.036(3) Uani 1 1 d .
C17 C 1.3037(10) 0.6675(5) 0.8958(8) 0.047(3) Uani 1 1 d .
C18 C 1.4144(9) 0.6655(6) 0.9411(9) 0.056(4) Uani 1 1 d .
H18A H 1.4385 0.6287 0.9440 0.085 Uiso 1 1 calc R
H18B H 1.4199 0.6792 0.9938 0.085 Uiso 1 1 calc R
H18C H 1.4558 0.6873 0.9146 0.085 Uiso 1 1 calc R
C19 C 1.2935(12) 0.6487(6) 0.8122(9) 0.064(4) Uani 1 1 d .
H19A H 1.3245 0.6749 0.7839 0.096 Uiso 1 1 calc R
H19B H 1.2216 0.6447 0.7867 0.096 Uiso 1 1 calc R
H19C H 1.3280 0.6145 0.8125 0.096 Uiso 1 1 calc R
C20 C 1.2389(12) 0.6312(6) 0.9375(11) 0.069(5) Uani 1 1 d .
H20A H 1.1686 0.6304 0.9069 0.104 Uiso 1 1 calc R
H20B H 1.2408 0.6453 0.9894 0.104 Uiso 1 1 calc R
H20C H 1.2667 0.5951 0.9420 0.104 Uiso 1 1 calc R
C21 C 1.3725(11) 0.8625(6) 0.9734(10) 0.060(4) Uani 1 1 d .
C22 C 1.4817(11) 0.8519(6) 0.9685(9) 0.063(4) Uani 1 1 d .
H22A H 1.5260 0.8797 0.9966 0.095 Uiso 1 1 calc R
H22B H 1.4857 0.8519 0.9138 0.095 Uiso 1 1 calc R
H22C H 1.5036 0.8173 0.9918 0.095 Uiso 1 1 calc R
C23 C 1.3624(12) 0.8602(6) 1.0577(9) 0.067(4) Uani 1 1 d .
H23A H 1.3618 0.8231 1.0741 0.101 Uiso 1 1 calc R
H23B H 1.2991 0.8775 1.0617 0.101 Uiso 1 1 calc R
H23C H 1.4200 0.8786 1.0913 0.101 Uiso 1 1 calc R
C24 C 1.3462(12) 0.9206(5) 0.9411(10) 0.068(5) Uani 1 1 d .
H24A H 1.2741 0.9277 0.9367 0.102 Uiso 1 1 calc R
H24B H 1.3614 0.9239 0.8898 0.102 Uiso 1 1 calc R
H24C H 1.3869 0.9463 0.9769 0.102 Uiso 1 1 calc R
C25 C 0.7498(9) 0.7964(4) 0.8126(7) 0.037(3) Uani 1 1 d .
C26 C 0.6520(10) 0.8203(5) 0.7772(7) 0.041(3) Uani 1 1 d .
C27 C 0.6399(10) 0.8744(5) 0.7884(8) 0.049(3) Uani 1 1 d .
H27 H 0.5777 0.8903 0.7623 0.058 Uiso 1 1 calc R
C28 C 0.7135(11) 0.9073(5) 0.8360(8) 0.050(3) Uani 1 1 d .
C29 C 0.8019(10) 0.8830(5) 0.8729(8) 0.044(3) Uani 1 1 d .
H29 H 0.8520 0.9038 0.9066 0.053 Uiso 1 1 calc R
C30 C 0.8234(10) 0.8285(5) 0.8639(7) 0.043(3) Uani 1 1 d .
C31 C 0.9120(9) 0.8062(5) 0.9199(7) 0.041(3) Uani 1 1 d .
H31 H 0.9455 0.8287 0.9610 0.049 Uiso 1 1 calc R
C32 C 1.0239(9) 0.7413(5) 0.9865(7) 0.043(3) Uani 1 1 d .
C33 C 1.0887(9) 0.7765(6) 1.0358(8) 0.049(3) Uani 1 1 d .
H33 H 1.0880 0.8132 1.0236 0.058 Uiso 1 1 calc R
C34 C 1.1559(11) 0.7568(6) 1.1046(8) 0.057(4) Uani 1 1 d .
H34 H 1.2012 0.7806 1.1371 0.068 Uiso 1 1 calc R
C35 C 1.1565(10) 0.7031(6) 1.1252(8) 0.058(4) Uani 1 1 d .
H35 H 1.1977 0.6910 1.1732 0.069 Uiso 1 1 calc R
C36 C 1.0921(11) 0.6660(6) 1.0713(8) 0.052(4) Uani 1 1 d .
C37 C 1.0926(11) 0.6116(6) 1.0851(8) 0.056(4) Uani 1 1 d .
H37 H 1.1320 0.5977 1.1325 0.067 Uiso 1 1 calc R
C38 C 1.0374(14) 0.5783(6) 1.0315(10) 0.073(5) Uani 1 1 d .
H38 H 1.0387 0.5411 1.0403 0.088 Uiso 1 1 calc R
C39 C 0.9771(12) 0.6003(5) 0.9612(9) 0.056(4) Uani 1 1 d .
H39 H 0.9382 0.5769 0.9237 0.067 Uiso 1 1 calc R
C40 C 1.0289(10) 0.6869(5) 1.0028(7) 0.043(3) Uani 1 1 d .
C41 C 0.5615(9) 0.7856(5) 0.7327(7) 0.043(3) Uani 1 1 d .
C42 C 0.4677(12) 0.8201(7) 0.7026(9) 0.073(5) Uani 1 1 d .
H42A H 0.4104 0.7976 0.6776 0.109 Uiso 1 1 calc R
H42B H 0.4816 0.8457 0.6646 0.109 Uiso 1 1 calc R
H42C H 0.4509 0.8392 0.7462 0.109 Uiso 1 1 calc R
C43 C 0.5370(10) 0.7421(6) 0.7840(8) 0.056(4) Uani 1 1 d .
H43A H 0.5088 0.7577 0.8251 0.084 Uiso 1 1 calc R
H43B H 0.5990 0.7225 0.8075 0.084 Uiso 1 1 calc R
H43C H 0.4874 0.7178 0.7527 0.084 Uiso 1 1 calc R
C44 C 0.5846(11) 0.7602(7) 0.6575(9) 0.069(4) Uani 1 1 d .
H44A H 0.6444 0.7373 0.6721 0.104 Uiso 1 1 calc R
H44B H 0.5976 0.7884 0.6228 0.104 Uiso 1 1 calc R
H44C H 0.5262 0.7391 0.6306 0.104 Uiso 1 1 calc R
C45 C 0.6896(11) 0.9684(5) 0.8456(8) 0.052(3) Uani 1 1 d .
C46 C 0.6601(17) 0.9928(7) 0.7646(12) 0.102(7) Uani 1 1 d .
H46A H 0.6035 0.9729 0.7326 0.153 Uiso 1 1 calc R
H46B H 0.7182 0.9916 0.7405 0.153 Uiso 1 1 calc R
H46C H 0.6396 1.0298 0.7687 0.153 Uiso 1 1 calc R
C47 C 0.6001(14) 0.9748(6) 0.8796(13) 0.092(6) Uani 1 1 d .
H47A H 0.5841 1.0126 0.8819 0.138 Uiso 1 1 calc R
H47B H 0.6152 0.9598 0.9322 0.138 Uiso 1 1 calc R
H47C H 0.5420 0.9562 0.8471 0.138 Uiso 1 1 calc R
C48 C 0.7794(12) 0.9974(6) 0.8966(12) 0.082(6) Uani 1 1 d .
H48A H 0.7639 1.0353 0.8976 0.123 Uiso 1 1 calc R
H48B H 0.8394 0.9924 0.8754 0.123 Uiso 1 1 calc R
H48C H 0.7928 0.9831 0.9495 0.123 Uiso 1 1 calc R
C49 C 1.0342(11) 0.6131(6) 0.6666(10) 0.064(4) Uani 1 1 d .
H49A H 0.9924 0.6281 0.6186 0.095 Uiso 1 1 calc R
H49B H 1.0920 0.5942 0.6549 0.095 Uiso 1 1 calc R
H49C H 1.0590 0.6418 0.7036 0.095 Uiso 1 1 calc R
C50 C 0.8989(17) 0.5196(8) 0.6291(14) 0.113(8) Uani 1 1 d .
H50A H 0.8658 0.4901 0.6496 0.170 Uiso 1 1 calc R
H50B H 0.9522 0.5057 0.6055 0.170 Uiso 1 1 calc R
H50C H 0.8487 0.5388 0.5898 0.170 Uiso 1 1 calc R
C51 C 1.0467(13) 0.5275(8) 0.7887(10) 0.083(5) Uani 1 1 d .
H51A H 1.0798 0.5518 0.8301 0.125 Uiso 1 1 calc R
H51B H 1.0982 0.5102 0.7663 0.125 Uiso 1 1 calc R
H51C H 1.0091 0.5005 0.8102 0.125 Uiso 1 1 calc R
C52 C 0.7077(12) 0.6141(7) 0.8351(10) 0.078(5) Uani 1 1 d .
H52A H 0.7498 0.6057 0.8867 0.117 Uiso 1 1 calc R
H52B H 0.6372 0.6043 0.8329 0.117 Uiso 1 1 calc R
H52C H 0.7117 0.6522 0.8252 0.117 Uiso 1 1 calc R
C53 C 0.7566(15) 0.5036(6) 0.7889(11) 0.083(5) Uani 1 1 d .
H53A H 0.7868 0.4814 0.7548 0.125 Uiso 1 1 calc R
H53B H 0.6869 0.4919 0.7861 0.125 Uiso 1 1 calc R
H53C H 0.7966 0.5004 0.8426 0.125 Uiso 1 1 calc R
C54 C 0.6527(13) 0.5792(8) 0.6649(11) 0.096(6) Uani 1 1 d .
H54A H 0.6237 0.6150 0.6600 0.144 Uiso 1 1 calc R
H54B H 0.5996 0.5533 0.6668 0.144 Uiso 1 1 calc R
H54C H 0.6813 0.5718 0.6200 0.144 Uiso 1 1 calc R
O3 O 0.563(3) 0.5257(17) 0.024(2) 0.122(6) Uiso 0.50 1 d PD
C55 C 0.555(4) 0.487(2) -0.039(3) 0.122(6) Uiso 0.50 1 d PD
C56 C 0.448(4) 0.462(2) -0.051(3) 0.122(6) Uiso 0.50 1 d PD
C57 C 0.398(3) 0.490(2) 0.010(3) 0.122(6) Uiso 0.50 1 d PD
C58 C 0.472(4) 0.532(2) 0.057(3) 0.122(6) Uiso 0.50 1 d PD

loop_
_atom_site_aniso_label
_atom_site_aniso_U_11
_atom_site_aniso_U_22
_atom_site_aniso_U_33
_atom_site_aniso_U_23
_atom_site_aniso_U_13
_atom_site_aniso_U_12
La1 0.0473(5) 0.0342(4) 0.0398(5) -0.0005(3) 0.0084(3) -0.0008(4)
Si1 0.062(2) 0.042(2) 0.055(3) 0.0046(18) 0.0049(19) -0.0086(19)
Si2 0.073(3) 0.039(2) 0.057(3) -0.0092(18) 0.014(2) -0.002(2)
O1 0.056(5) 0.039(5) 0.040(5) -0.002(4) 0.005(4) -0.001(4)
O2 0.028(4) 0.051(5) 0.049(5) -0.006(4) -0.006(4) -0.001(4)
N1 0.038(6) 0.042(6) 0.046(6) -0.002(5) 0.008(5) 0.002(5)
N2 0.052(7) 0.042(6) 0.049(7) -0.004(5) 0.016(5) -0.006(5)
N3 0.047(6) 0.032(5) 0.052(7) -0.008(5) 0.023(5) 0.004(5)
N4 0.057(7) 0.046(6) 0.050(7) 0.005(5) 0.011(5) 0.003(6)
N5 0.049(6) 0.048(6) 0.048(7) 0.005(5) 0.009(5) 0.003(5)
C1 0.047(7) 0.044(7) 0.038(7) -0.007(6) 0.010(6) -0.002(6)
C2 0.038(7) 0.039(7) 0.044(7) 0.007(6) 0.013(6) 0.010(6)
C3 0.049(8) 0.045(7) 0.052(8) 0.001(6) 0.004(6) 0.001(7)
C4 0.059(8) 0.043(7) 0.035(7) -0.003(6) 0.009(6) 0.005(7)
C5 0.078(10) 0.029(6) 0.048(8) 0.016(6) 0.008(7) -0.012(7)
C6 0.043(7) 0.048(7) 0.042(8) 0.003(6) 0.007(6) 0.013(6)
C7 0.048(8) 0.044(7) 0.037(7) -0.001(6) -0.003(6) -0.004(6)
C8 0.056(8) 0.054(8) 0.024(6) 0.003(6) 0.008(5) -0.013(7)
C9 0.056(8) 0.052(8) 0.043(8) 0.001(6) 0.004(6) 0.008(7)
C10 0.050(9) 0.045(8) 0.100(13) 0.028(8) 0.015(8) 0.001(7)
C11 0.045(8) 0.063(9) 0.049(9) 0.007(7) 0.000(6) 0.002(7)
C12 0.034(6) 0.057(8) 0.046(8) 0.002(6) 0.014(6) -0.006(6)
C13 0.049(8) 0.082(11) 0.047(9) 0.015(8) 0.018(7) -0.005(8)
C14 0.046(8) 0.095(12) 0.031(7) -0.012(7) 0.006(6) -0.011(8)
C15 0.040(7) 0.047(7) 0.056(9) -0.012(6) 0.014(6) -0.004(6)
C16 0.036(6) 0.046(7) 0.028(6) 0.005(5) 0.009(5) 0.005(6)
C17 0.041(7) 0.038(7) 0.054(8) 0.008(6) -0.005(6) 0.010(6)
C18 0.025(6) 0.066(9) 0.079(11) 0.004(8) 0.013(6) -0.006(7)
C19 0.062(9) 0.059(9) 0.072(11) -0.014(8) 0.019(8) -0.007(8)
C20 0.072(10) 0.044(8) 0.104(13) 0.006(8) 0.046(9) 0.024(8)
C21 0.051(8) 0.049(8) 0.076(11) -0.013(7) 0.008(7) -0.009(7)
C22 0.065(9) 0.067(10) 0.053(9) -0.014(7) 0.006(7) -0.020(8)
C23 0.078(11) 0.047(8) 0.069(11) -0.021(7) 0.001(8) -0.016(8)
C24 0.075(11) 0.040(8) 0.079(11) -0.016(8) -0.003(8) -0.001(8)
C25 0.040(7) 0.031(6) 0.038(7) 0.003(5) 0.008(5) 0.000(5)
C26 0.051(8) 0.032(6) 0.042(7) 0.000(5) 0.012(6) 0.003(6)
C27 0.055(8) 0.045(7) 0.046(8) 0.012(6) 0.012(6) 0.018(7)
C28 0.072(10) 0.033(7) 0.047(8) 0.000(6) 0.018(7) -0.008(7)
C29 0.045(7) 0.033(6) 0.049(8) -0.006(6) 0.000(6) -0.004(6)
C30 0.049(8) 0.032(6) 0.044(8) 0.001(5) 0.000(6) 0.003(6)
C31 0.046(7) 0.049(7) 0.027(6) -0.012(6) 0.006(5) 0.001(6)
C32 0.037(7) 0.053(8) 0.041(7) -0.002(6) 0.012(6) 0.001(6)
C33 0.033(7) 0.052(8) 0.058(9) 0.014(7) 0.003(6) 0.004(6)
C34 0.060(9) 0.067(10) 0.050(9) -0.010(7) 0.028(7) 0.003(8)
C35 0.047(8) 0.083(11) 0.038(8) 0.017(7) 0.001(6) 0.009(8)
C36 0.052(8) 0.068(9) 0.040(8) 0.014(7) 0.015(6) -0.010(7)
C37 0.062(9) 0.066(9) 0.040(8) 0.018(7) 0.011(7) 0.028(8)
C38 0.104(13) 0.044(8) 0.063(11) 0.026(8) 0.000(9) 0.002(9)
C39 0.072(10) 0.030(6) 0.068(10) 0.007(6) 0.020(8) 0.001(7)
C40 0.048(7) 0.055(8) 0.031(7) 0.003(6) 0.019(6) 0.009(7)
C41 0.037(7) 0.051(7) 0.037(7) -0.002(6) 0.000(5) 0.001(6)
C42 0.065(10) 0.100(13) 0.056(10) -0.013(9) 0.019(8) -0.010(9)
C43 0.045(8) 0.067(9) 0.060(9) 0.003(7) 0.023(7) -0.012(7)
C44 0.054(9) 0.099(13) 0.049(9) -0.001(9) 0.001(7) -0.014(9)
C45 0.053(8) 0.042(7) 0.060(9) 0.014(6) 0.013(7) 0.005(7)
C46 0.131(18) 0.050(10) 0.114(17) 0.022(10) 0.007(14) -0.001(11)
C47 0.085(13) 0.051(9) 0.16(2) -0.021(11) 0.069(13) 0.000(9)
C48 0.066(11) 0.032(7) 0.144(18) -0.004(9) 0.016(11) -0.006(8)
C49 0.059(9) 0.060(9) 0.075(11) 0.003(8) 0.022(8) 0.009(8)
C50 0.116(17) 0.093(14) 0.14(2) -0.061(14) 0.053(15) -0.007(13)
C51 0.073(11) 0.102(14) 0.083(13) 0.023(11) 0.035(10) 0.034(11)
C52 0.059(10) 0.098(13) 0.088(13) 0.011(10) 0.036(9) 0.003(10)
C53 0.106(14) 0.049(9) 0.096(14) -0.003(9) 0.026(11) -0.014(10)
C54 0.067(11) 0.112(15) 0.092(14) 0.012(12) -0.014(10) -0.019(11)

loop_
_atom_type_symbol
_atom_type_description
_atom_type_scat_dispersion_real
_atom_type_scat_dispersion_imag
_atom_type_scat_source
C C 0.0033 0.0016 'International Tables Vol C Tables 4.2.6.8 and 6.1.1.4'
H H 0.0000 0.0000 'International Tables Vol C Tables 4.2.6.8 and 6.1.1.4'
N N 0.0061 0.0033 'International Tables Vol C Tables 4.2.6.8 and 6.1.1.4'
O O 0.0106 0.0060 'International Tables Vol C Tables 4.2.6.8 and 6.1.1.4'
La La -0.2871 2.4523 'International Tables Vol C Tables 4.2.6.8 and 6.1.1.4'
Si Si 0.0817 0.0704 'International Tables Vol C Tables 4.2.6.8 and 6.1.1.4'

loop_
_geom_angle_atom_site_label_1
_geom_angle_atom_site_label_2
_geom_angle_atom_site_label_3
_geom_angle
_geom_angle_site_symmetry_1
_geom_angle_site_symmetry_3
O1 La1 O2 139.8(3) . .
O1 La1 N5 107.7(3) . .
O2 La1 N5 112.4(3) . .
O1 La1 N1 69.2(3) . .
O2 La1 N1 79.5(3) . .
N5 La1 N1 140.8(3) . .
O1 La1 N3 79.0(3) . .
O2 La1 N3 68.4(3) . .
N5 La1 N3 145.2(3) . .
N1 La1 N3 74.0(3) . .
O1 La1 N2 105.6(3) . .
O2 La1 N2 78.1(3) . .
N5 La1 N2 85.2(3) . .
N1 La1 N2 59.9(3) . .
N3 La1 N2 126.8(3) . .
O1 La1 N4 77.8(3) . .
O2 La1 N4 103.7(3) . .
N5 La1 N4 87.5(3) . .
N1 La1 N4 127.4(3) . .
N3 La1 N4 60.0(3) . .
N2 La1 N4 172.6(3) . .
N5 Si1 C53 116.9(7) . .
N5 Si1 C54 113.7(8) . .
C53 Si1 C54 105.5(9) . .
N5 Si1 C52 109.0(7) . .
C53 Si1 C52 104.6(8) . .
C54 Si1 C52 106.2(9) . .
N5 Si2 C50 114.9(8) . .
N5 Si2 C49 109.3(6) . .
C50 Si2 C49 104.7(9) . .
N5 Si2 C51 111.2(7) . .
C50 Si2 C51 109.0(10) . .
C49 Si2 C51 107.2(8) . .
C1 O1 La1 140.2(8) . .
C25 O2 La1 137.6(7) . .
C7 N1 C8 117.3(11) . .
C7 N1 La1 125.9(8) . .
C8 N1 La1 116.4(7) . .
C15 N2 C16 119.1(11) . .
C15 N2 La1 122.3(9) . .
C16 N2 La1 114.8(8) . .
C31 N3 C32 116.4(10) . .
C31 N3 La1 126.1(8) . .
C32 N3 La1 117.0(7) . .
C39 N4 C40 118.5(12) . .
C39 N4 La1 123.6(10) . .
C40 N4 La1 115.0(8) . .
Si2 N5 Si1 122.6(7) . .
Si2 N5 La1 118.5(5) . .
Si1 N5 La1 118.9(6) . .
O1 C1 C2 124.3(11) . .
O1 C1 C6 119.0(11) . .
C2 C1 C6 116.6(11) . .
C1 C2 C3 119.8(11) . .
C1 C2 C17 121.3(11) . .
C3 C2 C17 118.6(10) . .
C4 C3 C2 122.9(12) . .
C4 C3 H3 118.5 . .
C2 C3 H3 118.5 . .
C5 C4 C3 118.4(12) . .
C5 C4 C21 121.8(12) . .
C3 C4 C21 119.7(12) . .
C4 C5 C6 121.2(12) . .
C4 C5 H5 119.4 . .
C6 C5 H5 119.4 . .
C5 C6 C7 117.5(11) . .
C5 C6 C1 120.4(11) . .
C7 C6 C1 122.0(12) . .
N1 C7 C6 128.3(12) . .
N1 C7 H7 115.8 . .
C6 C7 H7 115.8 . .
C9 C8 C16 117.3(12) . .
C9 C8 N1 126.7(12) . .
C16 C8 N1 116.0(11) . .
C8 C9 C10 122.8(13) . .
C8 C9 H9 118.6 . .
C10 C9 H9 118.6 . .
C11 C10 C9 118.9(13) . .
C11 C10 H10 120.6 . .
C9 C10 H10 120.6 . .
C10 C11 C12 119.5(13) . .
C10 C11 H11 120.2 . .
C12 C11 H11 120.2 . .
C16 C12 C11 120.6(12) . .
C16 C12 C13 118.3(12) . .
C11 C12 C13 121.0(12) . .
C14 C13 C12 119.1(14) . .
C14 C13 H13 120.5 . .
C12 C13 H13 120.5 . .
C13 C14 C15 119.7(14) . .
C13 C14 H14 120.1 . .
C15 C14 H14 120.1 . .
N2 C15 C14 122.2(13) . .
N2 C15 H15 118.9 . .
C14 C15 H15 118.9 . .
N2 C16 C12 121.2(11) . .
N2 C16 C8 118.1(11) . .
C12 C16 C8 120.5(11) . .
C19 C17 C18 110.6(12) . .
C19 C17 C2 108.2(11) . .
C18 C17 C2 110.9(11) . .
C19 C17 C20 109.8(12) . .
C18 C17 C20 108.9(11) . .
C2 C17 C20 108.3(11) . .
C17 C18 H18A 109.5 . .
C17 C18 H18B 109.5 . .
H18A C18 H18B 109.5 . .
C17 C18 H18C 109.5 . .
H18A C18 H18C 109.5 . .
H18B C18 H18C 109.5 . .
C17 C19 H19A 109.5 . .
C17 C19 H19B 109.5 . .
H19A C19 H19B 109.5 . .
C17 C19 H19C 109.5 . .
H19A C19 H19C 109.5 . .
H19B C19 H19C 109.5 . .
C17 C20 H20A 109.5 . .
C17 C20 H20B 109.5 . .
H20A C20 H20B 109.5 . .
C17 C20 H20C 109.5 . .
H20A C20 H20C 109.5 . .
H20B C20 H20C 109.5 . .
C23 C21 C22 111.0(13) . .
C23 C21 C4 109.4(12) . .
C22 C21 C4 109.6(12) . .
C23 C21 C24 108.8(13) . .
C22 C21 C24 106.3(13) . .
C4 C21 C24 111.8(12) . .
C21 C22 H22A 109.5 . .
C21 C22 H22B 109.5 . .
H22A C22 H22B 109.5 . .
C21 C22 H22C 109.5 . .
H22A C22 H22C 109.5 . .
H22B C22 H22C 109.5 . .
C21 C23 H23A 109.5 . .
C21 C23 H23B 109.5 . .
H23A C23 H23B 109.5 . .
C21 C23 H23C 109.5 . .
H23A C23 H23C 109.5 . .
H23B C23 H23C 109.5 . .
C21 C24 H24A 109.5 . .
C21 C24 H24B 109.5 . .
H24A C24 H24B 109.5 . .
C21 C24 H24C 109.5 . .
H24A C24 H24C 109.5 . .
H24B C24 H24C 109.5 . .
O2 C25 C30 120.5(10) . .
O2 C25 C26 121.6(10) . .
C30 C25 C26 118.0(10) . .
C27 C26 C25 118.0(12) . .
C27 C26 C41 120.9(12) . .
C25 C26 C41 120.9(10) . .
C26 C27 C28 124.6(12) . .
C26 C27 H27 117.7 . .
C28 C27 H27 117.7 . .
C29 C28 C27 116.0(11) . .
C29 C28 C45 124.1(12) . .
C27 C28 C45 119.9(12) . .
C28 C29 C30 124.0(12) . .
C28 C29 H29 118.0 . .
C30 C29 H29 118.0 . .
C29 C30 C25 119.1(11) . .
C29 C30 C31 116.6(11) . .
C25 C30 C31 123.2(11) . .
N3 C31 C30 125.9(11) . .
N3 C31 H31 117.0 . .
C30 C31 H31 117.0 . .
C40 C32 C33 119.9(12) . .
C40 C32 N3 116.7(11) . .
C33 C32 N3 123.4(12) . .
C32 C33 C34 119.5(13) . .
C32 C33 H33 120.2 . .
C34 C33 H33 120.2 . .
C35 C34 C33 121.4(14) . .
C35 C34 H34 119.3 . .
C33 C34 H34 119.3 . .
C34 C35 C36 118.7(12) . .
C34 C35 H35 120.6 . .
C36 C35 H35 120.6 . .
C37 C36 C40 119.7(14) . .
C37 C36 C35 122.4(13) . .
C40 C36 C35 117.8(13) . .
C38 C37 C36 120.5(13) . .
C38 C37 H37 119.7 . .
C36 C37 H37 119.7 . .
C37 C38 C39 118.6(13) . .
C37 C38 H38 120.7 . .
C39 C38 H38 120.7 . .
N4 C39 C38 122.9(14) . .
N4 C39 H39 118.5 . .
C38 C39 H39 118.5 . .
C32 C40 C36 122.3(13) . .
C32 C40 N4 118.0(11) . .
C36 C40 N4 119.5(12) . .
C43 C41 C42 109.9(12) . .
C43 C41 C26 111.2(11) . .
C42 C41 C26 110.4(11) . .
C43 C41 C44 109.2(12) . .
C42 C41 C44 104.6(11) . .
C26 C41 C44 111.5(11) . .
C41 C42 H42A 109.5 . .
C41 C42 H42B 109.5 . .
H42A C42 H42B 109.5 . .
C41 C42 H42C 109.5 . .
H42A C42 H42C 109.5 . .
H42B C42 H42C 109.5 . .
C41 C43 H43A 109.5 . .
C41 C43 H43B 109.5 . .
H43A C43 H43B 109.5 . .
C41 C43 H43C 109.5 . .
H43A C43 H43C 109.5 . .
H43B C43 H43C 109.5 . .
C41 C44 H44A 109.5 . .
C41 C44 H44B 109.5 . .
H44A C44 H44B 109.5 . .
C41 C44 H44C 109.5 . .
H44A C44 H44C 109.5 . .
H44B C44 H44C 109.5 . .
C47 C45 C48 109.0(15) . .
C47 C45 C46 106.0(15) . .
C48 C45 C46 111.1(13) . .
C47 C45 C28 110.8(12) . .
C48 C45 C28 111.9(11) . .
C46 C45 C28 107.9(13) . .
C45 C46 H46A 109.5 . .
C45 C46 H46B 109.5 . .
H46A C46 H46B 109.5 . .
C45 C46 H46C 109.5 . .
H46A C46 H46C 109.5 . .
H46B C46 H46C 109.5 . .
C45 C47 H47A 109.5 . .
C45 C47 H47B 109.5 . .
H47A C47 H47B 109.5 . .
C45 C47 H47C 109.5 . .
H47A C47 H47C 109.5 . .
H47B C47 H47C 109.5 . .
C45 C48 H48A 109.5 . .
C45 C48 H48B 109.5 . .
H48A C48 H48B 109.5 . .
C45 C48 H48C 109.5 . .
H48A C48 H48C 109.5 . .
H48B C48 H48C 109.5 . .
Si2 C49 H49A 109.5 . .
Si2 C49 H49B 109.5 . .
H49A C49 H49B 109.5 . .
Si2 C49 H49C 109.5 . .
H49A C49 H49C 109.5 . .
H49B C49 H49C 109.5 . .
Si2 C50 H50A 109.5 . .
Si2 C50 H50B 109.5 . .
H50A C50 H50B 109.5 . .
Si2 C50 H50C 109.5 . .
H50A C50 H50C 109.5 . .
H50B C50 H50C 109.5 . .
Si2 C51 H51A 109.5 . .
Si2 C51 H51B 109.5 . .
H51A C51 H51B 109.5 . .
Si2 C51 H51C 109.5 . .
H51A C51 H51C 109.5 . .
H51B C51 H51C 109.5 . .
Si1 C52 H52A 109.5 . .
Si1 C52 H52B 109.5 . .
H52A C52 H52B 109.5 . .
Si1 C52 H52C 109.5 . .
H52A C52 H52C 109.5 . .
H52B C52 H52C 109.5 . .
Si1 C53 H53A 109.5 . .
Si1 C53 H53B 109.5 . .
H53A C53 H53B 109.5 . .
Si1 C53 H53C 109.5 . .
H53A C53 H53C 109.5 . .
H53B C53 H53C 109.5 . .
Si1 C54 H54A 109.5 . .
Si1 C54 H54B 109.5 . .
H54A C54 H54B 109.5 . .
Si1 C54 H54C 109.5 . .
H54A C54 H54C 109.5 . .
H54B C54 H54C 109.5 . .
C56 O3 C57 163(9) 3_665 3_665
C56 O3 C55 158(6) 3_665 .
C57 O3 C55 37(3) 3_665 .
C56 O3 C58 42(6) 3_665 .
C57 O3 C58 154(4) 3_665 .
C55 O3 C58 117(3) . .
C56 O3 C55 63(6) 3_665 3_665
C57 O3 C55 132(5) 3_665 3_665
C55 O3 C55 95(3) . 3_665
C58 O3 C55 22(2) . 3_665
C58 C55 C57 170(10) 3_665 3_665
C58 C55 O3 143(7) 3_665 .
C57 C55 O3 41(3) 3_665 .
C58 C55 C56 38(5) 3_665 .
C57 C55 C56 146(5) 3_665 .
O3 C55 C56 105(3) . .
C58 C55 O3 59(5) 3_665 3_665
C57 C55 O3 125(5) 3_665 3_665
O3 C55 O3 85(3) . 3_665
C56 C55 O3 21(2) . 3_665
C58 C55 C56 137(8) 3_665 3_665
C57 C55 C56 47(3) 3_665 3_665
O3 C55 C56 6.4(19) . 3_665
C56 C55 C56 99(3) . 3_665
O3 C55 C56 79(3) 3_665 3_665
O3 C56 C58 117(8) 3_665 3_665
O3 C56 C55 96(7) 3_665 .
C58 C56 C55 21(3) 3_665 .
O3 C56 C57 10(6) 3_665 .
C58 C56 C57 127(4) 3_665 .
C55 C56 C57 106(4) . .
O3 C56 C55 15(5) 3_665 3_665
C58 C56 C55 102(4) 3_665 3_665
C55 C56 C55 81(3) . 3_665
C57 C56 C55 25.0(19) . 3_665
C55 C57 O3 102(5) 3_665 3_665
C55 C57 C58 4(6) 3_665 .
O3 C57 C58 104(4) 3_665 .
C55 C57 C56 108(4) 3_665 .
O3 C57 C56 7(4) 3_665 .
C58 C57 C56 110(4) . .
C55 C58 C56 121(7) 3_665 3_665
C55 C58 O3 100(6) 3_665 .
C56 C58 O3 21(3) 3_665 .
C55 C58 C57 6(9) 3_665 .
C56 C58 C57 123(4) 3_665 .
O3 C58 C57 102(3) . .

loop_
_geom_bond_atom_site_label_1
_geom_bond_atom_site_label_2
_geom_bond_distance
_geom_bond_site_symmetry_2
La1 O1 2.317(9) .
La1 O2 2.339(8) .
La1 N5 2.488(11) .
La1 N1 2.616(10) .
La1 N3 2.623(10) .
La1 N2 2.752(11) .
La1 N4 2.768(11) .
Si1 N5 1.710(12) .
Si1 C53 1.860(16) .
Si1 C54 1.866(17) .
Si1 C52 1.916(17) .
Si2 N5 1.708(12) .
Si2 C50 1.852(19) .
Si2 C49 1.855(15) .
Si2 C51 1.868(16) .
O1 C1 1.325(14) .
O2 C25 1.331(13) .
N1 C7 1.292(15) .
N1 C8 1.412(16) .
N2 C15 1.331(16) .
N2 C16 1.365(15) .
N3 C31 1.297(15) .
N3 C32 1.439(16) .
N4 C39 1.316(16) .
N4 C40 1.401(17) .
C1 C2 1.378(17) .
C1 C6 1.465(17) .
C2 C3 1.414(17) .
C2 C17 1.541(16) .
C3 C4 1.385(17) .
C3 H3 0.9400 .
C4 C5 1.353(18) .
C4 C21 1.552(18) .
C5 C6 1.408(18) .
C5 H5 0.9400 .
C6 C7 1.462(17) .
C7 H7 0.9400 .
C8 C9 1.359(18) .
C8 C16 1.412(17) .
C9 C10 1.426(19) .
C9 H9 0.9400 .
C10 C11 1.36(2) .
C10 H10 0.9400 .
C11 C12 1.402(19) .
C11 H11 0.9400 .
C12 C16 1.390(17) .
C12 C13 1.45(2) .
C13 C14 1.32(2) .
C13 H13 0.9400 .
C14 C15 1.422(19) .
C14 H14 0.9400 .
C15 H15 0.9400 .
C17 C19 1.511(19) .
C17 C18 1.513(16) .
C17 C20 1.552(19) .
C18 H18A 0.9700 .
C18 H18B 0.9700 .
C18 H18C 0.9700 .
C19 H19A 0.9700 .
C19 H19B 0.9700 .
C19 H19C 0.9700 .
C20 H20A 0.9700 .
C20 H20B 0.9700 .
C20 H20C 0.9700 .
C21 C23 1.51(2) .
C21 C22 1.51(2) .
C21 C24 1.57(2) .
C22 H22A 0.9700 .
C22 H22B 0.9700 .
C22 H22C 0.9700 .
C23 H23A 0.9700 .
C23 H23B 0.9700 .
C23 H23C 0.9700 .
C24 H24A 0.9700 .
C24 H24B 0.9700 .
C24 H24C 0.9700 .
C25 C30 1.416(17) .
C25 C26 1.442(17) .
C26 C27 1.379(17) .
C26 C41 1.546(17) .
C27 C28 1.401(18) .
C27 H27 0.9400 .
C28 C29 1.356(18) .
C28 C45 1.572(18) .
C29 C30 1.406(16) .
C29 H29 0.9400 .
C30 C31 1.463(17) .
C31 H31 0.9400 .
C32 C40 1.384(18) .
C32 C33 1.387(18) .
C33 C34 1.413(19) .
C33 H33 0.9400 .
C34 C35 1.39(2) .
C34 H34 0.9400 .
C35 C36 1.45(2) .
C35 H35 0.9400 .
C36 C37 1.38(2) .
C36 C40 1.398(18) .
C37 C38 1.34(2) .
C37 H37 0.9400 .
C38 C39 1.42(2) .
C38 H38 0.9400 .
C39 H39 0.9400 .
C41 C43 1.493(18) .
C41 C42 1.52(2) .
C41 C44 1.56(2) .
C42 H42A 0.9700 .
C42 H42B 0.9700 .
C42 H42C 0.9700 .
C43 H43A 0.9700 .
C43 H43B 0.9700 .
C43 H43C 0.9700 .
C44 H44A 0.9700 .
C44 H44B 0.9700 .
C44 H44C 0.9700 .
C45 C47 1.47(2) .
C45 C48 1.51(2) .
C45 C46 1.51(2) .
C46 H46A 0.9700 .
C46 H46B 0.9700 .
C46 H46C 0.9700 .
C47 H47A 0.9700 .
C47 H47B 0.9700 .
C47 H47C 0.9700 .
C48 H48A 0.9700 .
C48 H48B 0.9700 .
C48 H48C 0.9700 .
C49 H49A 0.9700 .
C49 H49B 0.9700 .
C49 H49C 0.9700 .
C50 H50A 0.9700 .
C50 H50B 0.9700 .
C50 H50C 0.9700 .
C51 H51A 0.9700 .
C51 H51B 0.9700 .
C51 H51C 0.9700 .
C52 H52A 0.9700 .
C52 H52B 0.9700 .
C52 H52C 0.9700 .
C53 H53A 0.9700 .
C53 H53B 0.9700 .
C53 H53C 0.9700 .
C54 H54A 0.9700 .
C54 H54B 0.9700 .
C54 H54C 0.9700 .
O3 C56 0.60(5) 3_665
O3 C57 0.96(5) 3_665
O3 C55 1.444(19) .
O3 C58 1.478(19) .
O3 C55 1.71(6) 3_665
C55 C58 0.64(5) 3_665
C55 C57 0.90(5) 3_665
C55 C56 1.53(2) .
C55 O3 1.71(6) 3_665
C55 C56 2.02(6) 3_665
C56 O3 0.60(5) 3_665
C56 C58 1.11(6) 3_665
C56 C57 1.55(2) .
C56 C55 2.02(6) 3_665
C57 C55 0.90(5) 3_665
C57 O3 0.96(5) 3_665
C57 C58 1.53(2) .
C58 C55 0.64(5) 3_665
C58 C56 1.11(6) 3_665

loop_
_geom_torsion_atom_site_label_1
_geom_torsion_atom_site_label_2
_geom_torsion_atom_site_label_3
_geom_torsion_atom_site_label_4
_geom_torsion
_geom_torsion_site_symmetry_1
_geom_torsion_site_symmetry_4
O2 La1 O1 C1 0.7(14) . .
N5 La1 O1 C1 -179.6(12) . .
N1 La1 O1 C1 42.0(12) . .
N3 La1 O1 C1 -34.9(12) . .
N2 La1 O1 C1 90.5(12) . .
N4 La1 O1 C1 -96.2(12) . .
O1 La1 O2 C25 5.7(13) . .
N5 La1 O2 C25 -174.0(11) . .
N1 La1 O2 C25 -33.1(11) . .
N3 La1 O2 C25 43.6(11) . .
N2 La1 O2 C25 -94.3(11) . .
N4 La1 O2 C25 93.0(11) . .
O1 La1 N1 C7 -31.3(10) . .
O2 La1 N1 C7 123.0(11) . .
N5 La1 N1 C7 -124.2(10) . .
N3 La1 N1 C7 52.7(10) . .
N2 La1 N1 C7 -154.8(12) . .
N4 La1 N1 C7 23.7(12) . .
O1 La1 N1 C8 156.1(9) . .
O2 La1 N1 C8 -49.6(8) . .
N5 La1 N1 C8 63.2(10) . .
N3 La1 N1 C8 -119.9(9) . .
N2 La1 N1 C8 32.6(8) . .
N4 La1 N1 C8 -149.0(8) . .
O1 La1 N2 C15 120.6(9) . .
O2 La1 N2 C15 -100.6(10) . .
N5 La1 N2 C15 13.5(10) . .
N1 La1 N2 C15 174.7(11) . .
N3 La1 N2 C15 -151.6(9) . .
N4 La1 N2 C15 4(3) . .
O1 La1 N2 C16 -81.5(9) . .
O2 La1 N2 C16 57.3(8) . .
N5 La1 N2 C16 171.4(9) . .
N1 La1 N2 C16 -27.5(8) . .
N3 La1 N2 C16 6.2(10) . .
N4 La1 N2 C16 162(2) . .
O1 La1 N3 C31 120.7(10) . .
O2 La1 N3 C31 -35.5(10) . .
N5 La1 N3 C31 -134.0(10) . .
N1 La1 N3 C31 49.4(10) . .
N2 La1 N3 C31 19.4(11) . .
N4 La1 N3 C31 -157.1(11) . .
O1 La1 N3 C32 -51.2(8) . .
O2 La1 N3 C32 152.6(9) . .
N5 La1 N3 C32 54.1(11) . .
N1 La1 N3 C32 -122.5(9) . .
N2 La1 N3 C32 -152.5(8) . .
N4 La1 N3 C32 31.0(8) . .
O1 La1 N4 C39 -101.7(12) . .
O2 La1 N4 C39 119.5(11) . .
N5 La1 N4 C39 7.0(11) . .
N1 La1 N4 C39 -153.3(11) . .
N3 La1 N4 C39 174.1(13) . .
N2 La1 N4 C39 16(3) . .
O1 La1 N4 C40 58.5(8) . .
O2 La1 N4 C40 -80.3(9) . .
N5 La1 N4 C40 167.2(9) . .
N1 La1 N4 C40 6.9(10) . .
N3 La1 N4 C40 -25.7(8) . .
N2 La1 N4 C40 176(2) . .
C50 Si2 N5 Si1 35.5(12) . .
C49 Si2 N5 Si1 152.9(8) . .
C51 Si2 N5 Si1 -88.9(10) . .
C50 Si2 N5 La1 -145.9(9) . .
C49 Si2 N5 La1 -28.5(8) . .
C51 Si2 N5 La1 89.6(9) . .
C53 Si1 N5 Si2 40.0(11) . .
C54 Si1 N5 Si2 -83.5(10) . .
C52 Si1 N5 Si2 158.3(8) . .
C53 Si1 N5 La1 -138.6(8) . .
C54 Si1 N5 La1 97.9(9) . .
C52 Si1 N5 La1 -20.3(9) . .
O1 La1 N5 Si2 -22.2(7) . .
O2 La1 N5 Si2 157.6(5) . .
N1 La1 N5 Si2 56.4(8) . .
N3 La1 N5 Si2 -118.4(7) . .
N2 La1 N5 Si2 82.6(6) . .
N4 La1 N5 Si2 -98.5(6) . .
O1 La1 N5 Si1 156.5(5) . .
O2 La1 N5 Si1 -23.7(7) . .
N1 La1 N5 Si1 -125.0(6) . .
N3 La1 N5 Si1 60.3(9) . .
N2 La1 N5 Si1 -98.7(6) . .
N4 La1 N5 Si1 80.1(6) . .
La1 O1 C1 C2 147.7(10) . .
La1 O1 C1 C6 -28.3(19) . .
O1 C1 C2 C3 -168.4(12) . .
C6 C1 C2 C3 7.7(18) . .
O1 C1 C2 C17 18.1(19) . .
C6 C1 C2 C17 -165.8(12) . .
C1 C2 C3 C4 -1(2) . .
C17 C2 C3 C4 172.4(13) . .
C2 C3 C4 C5 -5(2) . .
C2 C3 C4 C21 173.7(13) . .
C3 C4 C5 C6 5(2) . .
C21 C4 C5 C6 -174.3(13) . .
C4 C5 C6 C7 -174.6(13) . .
C4 C5 C6 C1 2(2) . .
O1 C1 C6 C5 168.1(12) . .
C2 C1 C6 C5 -8.2(19) . .
O1 C1 C6 C7 -15.4(19) . .
C2 C1 C6 C7 168.3(12) . .
C8 N1 C7 C6 -172.0(13) . .
La1 N1 C7 C6 15(2) . .
C5 C6 C7 N1 -166.2(14) . .
C1 C6 C7 N1 17(2) . .
C7 N1 C8 C9 -30(2) . .
La1 N1 C8 C9 142.9(12) . .
C7 N1 C8 C16 149.3(12) . .
La1 N1 C8 C16 -37.5(13) . .
C16 C8 C9 C10 -4(2) . .
N1 C8 C9 C10 175.6(13) . .
C8 C9 C10 C11 0(2) . .
C9 C10 C11 C12 3(2) . .
C10 C11 C12 C16 -1(2) . .
C10 C11 C12 C13 177.4(13) . .
C16 C12 C13 C14 2.4(19) . .
C11 C12 C13 C14 -176.0(13) . .
C12 C13 C14 C15 3(2) . .
C16 N2 C15 C14 2.6(19) . .
La1 N2 C15 C14 159.6(10) . .
C13 C14 C15 N2 -5(2) . .
C15 N2 C16 C12 2.8(18) . .
La1 N2 C16 C12 -155.8(9) . .
C15 N2 C16 C8 179.5(11) . .
La1 N2 C16 C8 20.9(14) . .
C11 C12 C16 N2 173.1(12) . .
C13 C12 C16 N2 -5.3(18) . .
C11 C12 C16 C8 -3.5(18) . .
C13 C12 C16 C8 178.1(12) . .
C9 C8 C16 N2 -170.8(12) . .
N1 C8 C16 N2 9.5(17) . .
C9 C8 C16 C12 5.9(18) . .
N1 C8 C16 C12 -173.8(11) . .
C1 C2 C17 C19 52.7(16) . .
C3 C2 C17 C19 -120.8(13) . .
C1 C2 C17 C18 174.2(12) . .
C3 C2 C17 C18 0.7(17) . .
C1 C2 C17 C20 -66.3(16) . .
C3 C2 C17 C20 120.1(13) . .
C5 C4 C21 C23 103.1(16) . .
C3 C4 C21 C23 -75.9(17) . .
C5 C4 C21 C22 -135.1(15) . .
C3 C4 C21 C22 46.0(19) . .
C5 C4 C21 C24 -17(2) . .
C3 C4 C21 C24 163.6(13) . .
La1 O2 C25 C30 -28.6(18) . .
La1 O2 C25 C26 152.0(9) . .
O2 C25 C26 C27 -173.7(12) . .
C30 C25 C26 C27 6.9(18) . .
O2 C25 C26 C41 10.2(18) . .
C30 C25 C26 C41 -169.1(12) . .
C25 C26 C27 C28 -4(2) . .
C41 C26 C27 C28 171.8(12) . .
C26 C27 C28 C29 0(2) . .
C26 C27 C28 C45 -178.6(13) . .
C27 C28 C29 C30 2(2) . .
C45 C28 C29 C30 -179.6(13) . .
C28 C29 C30 C25 1(2) . .
C28 C29 C30 C31 -167.6(13) . .
O2 C25 C30 C29 175.3(12) . .
C26 C25 C30 C29 -5.3(18) . .
O2 C25 C30 C31 -17.1(19) . .
C26 C25 C30 C31 162.2(12) . .
C32 N3 C31 C30 -168.9(12) . .
La1 N3 C31 C30 19.2(18) . .
C29 C30 C31 N3 -174.7(13) . .
C25 C30 C31 N3 17(2) . .
C31 N3 C32 C40 150.9(12) . .
La1 N3 C32 C40 -36.4(13) . .
C31 N3 C32 C33 -28.1(17) . .
La1 N3 C32 C33 144.6(10) . .
C40 C32 C33 C34 -3.1(19) . .
N3 C32 C33 C34 175.9(12) . .
C32 C33 C34 C35 -2(2) . .
C33 C34 C35 C36 5(2) . .
C34 C35 C36 C37 176.1(14) . .
C34 C35 C36 C40 -3(2) . .
C40 C36 C37 C38 4(2) . .
C35 C36 C37 C38 -175.5(15) . .
C36 C37 C38 C39 -1(2) . .
C40 N4 C39 C38 -2(2) . .
La1 N4 C39 C38 157.9(12) . .
C37 C38 C39 N4 0(3) . .
C33 C32 C40 C36 5.0(19) . .
N3 C32 C40 C36 -174.0(11) . .
C33 C32 C40 N4 -171.0(12) . .
N3 C32 C40 N4 9.9(17) . .
C37 C36 C40 C32 178.9(13) . .
C35 C36 C40 C32 -2(2) . .
C37 C36 C40 N4 -5(2) . .
C35 C36 C40 N4 174.1(12) . .
C39 N4 C40 C32 -179.8(13) . .
La1 N4 C40 C32 19.0(14) . .
C39 N4 C40 C36 4.1(19) . .
La1 N4 C40 C36 -157.2(10) . .
C27 C26 C41 C43 -119.2(14) . .
C25 C26 C41 C43 56.8(16) . .
C27 C26 C41 C42 3.0(18) . .
C25 C26 C41 C42 179.0(12) . .
C27 C26 C41 C44 118.8(14) . .
C25 C26 C41 C44 -65.3(16) . .
C29 C28 C45 C47 -118.1(17) . .
C27 C28 C45 C47 60.2(18) . .
C29 C28 C45 C48 4(2) . .
C27 C28 C45 C48 -178.0(14) . .
C29 C28 C45 C46 126.3(16) . .
C27 C28 C45 C46 -55.5(18) . .
C56 O3 C55 C58 -1(39) 3_665 3_665
C57 O3 C55 C58 166(26) 3_665 3_665
C58 O3 C55 C58 -11(24) . 3_665
C55 O3 C55 C58 -8(18) 3_665 3_665
C56 O3 C55 C57 -166(34) 3_665 3_665
C58 O3 C55 C57 -176(9) . 3_665
C55 O3 C55 C57 -174(11) 3_665 3_665
C56 O3 C55 C56 9(34) 3_665 .
C57 O3 C55 C56 175(10) 3_665 .
C58 O3 C55 C56 -1(8) . .
C55 O3 C55 C56 1(4) 3_665 .
C56 O3 C55 O3 8(29) 3_665 3_665
C57 O3 C55 O3 174(11) 3_665 3_665
C58 O3 C55 O3 -2(5) . 3_665
C55 O3 C55 O3 0.000(5) 3_665 3_665
C57 O3 C55 C56 166(34) 3_665 3_665
C58 O3 C55 C56 -10(28) . 3_665
C55 O3 C55 C56 -8(29) 3_665 3_665
C58 C55 C56 O3 168(21) 3_665 3_665
C57 C55 C56 O3 2(18) 3_665 3_665
O3 C55 C56 O3 -3(13) . 3_665
C56 C55 C56 O3 -2(9) 3_665 3_665
C57 C55 C56 C58 -165(27) 3_665 3_665
O3 C55 C56 C58 -171(17) . 3_665
O3 C55 C56 C58 -168(21) 3_665 3_665
C56 C55 C56 C58 -170(17) 3_665 3_665
C58 C55 C56 C57 171(15) 3_665 .
C57 C55 C56 C57 6(17) 3_665 .
O3 C55 C56 C57 1(7) . .
O3 C55 C56 C57 4(8) 3_665 .
C56 C55 C56 C57 2(4) 3_665 .
C58 C55 C56 C55 170(17) 3_665 3_665
C57 C55 C56 C55 5(13) 3_665 3_665
O3 C55 C56 C55 -1(4) . 3_665
O3 C55 C56 C55 2(9) 3_665 3_665
C56 C55 C56 C55 0.000(3) 3_665 3_665
C58 C56 C57 C55 0(10) 3_665 3_665
C55 C56 C57 C55 -4(10) . 3_665
C58 C56 C57 C58 4(11) 3_665 .
C55 C56 C57 C58 0(6) . .
C55 C56 C57 C58 4(7) 3_665 .
C56 O3 C58 C55 -168(20) 3_665 3_665
C57 O3 C58 C55 2(19) 3_665 3_665
C55 O3 C58 C55 7(15) . 3_665
C57 O3 C58 C56 169(25) 3_665 3_665
C55 O3 C58 C56 174(16) . 3_665
C55 O3 C58 C56 168(20) 3_665 3_665
C56 O3 C58 C57 -173(15) 3_665 .
C57 O3 C58 C57 -4(17) 3_665 .
C55 O3 C58 C57 1(7) . .
C55 O3 C58 C57 -5(9) 3_665 .
O3 C57 C58 C56 -1(9) 3_665 3_665
C56 C57 C58 C56 -4(10) . 3_665
O3 C57 C58 O3 2(8) 3_665 .
C56 C57 C58 O3 -1(5) . .
